data_4101264
loop_
_publ_author_name
'Chandler, Brett D'
'Cramb, David T'
'Shimizu, George K H'

_publ_section_title
;
 Microporous metal-organic frameworks formed in a stepwise manner from
 luminescent building blocks.
;
_journal_issue 32
_journal_name_full 'Journal of the American Chemical Society'
_journal_page_first 10403
_journal_page_last 10412
_journal_paper_doi 10.1021/ja060666e
_journal_volume 128
_journal_year 2006
_chemical_formula_moiety '(C30 H18 Ba2 Gd1 N6 O24 S6 1+)n,n(Cl1 1-),15.15n(H2 O1)'
_chemical_formula_sum 'C30 H18 Ba2 Cl Gd N6 O39.16 S6'
_chemical_formula_weight 1748.62
_chemical_name_common
;catena-(tris(4,4'-Disulfo-2,2'-bipyridine N,N'-dioxide)-hexa-aqua-di-
barium-gadolinium chloride clathrate hydrate)
;
_chemical_name_systematic
;catena-(tris(4,4'-Disulfo-2,2'-bipyridine N,N'-dioxide)-hexa-aqua-di-
barium-gadolinium chloride clathrate hydrate)
;
_space_group_IT_number 14
_symmetry_cell_setting monoclinic
_symmetry_Int_Tables_number 14
_symmetry_space_group_name_Hall '-P 2ybc'
_symmetry_space_group_name_H-M 'P 1 21/c 1'
_atom_sites_solution_hydrogens geom
_atom_sites_solution_primary direct
_atom_sites_solution_secondary difmap
_audit_creation_method SHELXL-97
_cell_angle_alpha 90.00
_cell_angle_beta 98.54(3)
_cell_angle_gamma 90.00
_cell_formula_units_Z 4
_cell_length_a 24.423(5)
_cell_length_b 22.995(5)
_cell_length_c 10.498(2)
_cell_measurement_reflns_used 17377
_cell_measurement_temperature 173(2)
_cell_measurement_theta_max 27.485
_cell_measurement_theta_min 0.998
_cell_volume 5830(2)
_computing_cell_refinement 'HKL Scalepack (Otwinowski & Minor 1997)'
_computing_data_collection 'Collect (Nonius BV, 1997-2000)'
_computing_data_reduction 'HKL Denzo and Scalepack'
_computing_structure_refinement 'SHELXL-97 (Sheldrick, 1997)'
_computing_structure_solution 'SHELXS-97 (Sheldrick, 1990)'
_diffrn_ambient_temperature 173(2)
_diffrn_detector_area_resol_mean 9
_diffrn_measured_fraction_theta_full 0.995
_diffrn_measured_fraction_theta_max 0.995
_diffrn_measurement_device_type KappaCCD
_diffrn_measurement_method 'CCD rotation images, thick slices'
_diffrn_radiation_monochromator graphite
_diffrn_radiation_probe x-ray
_diffrn_radiation_type MoK\a
_diffrn_radiation_wavelength 0.71073
_diffrn_reflns_av_R_equivalents 0.0552
_diffrn_reflns_av_sigmaI/netI 0.0580
_diffrn_reflns_limit_h_max 31
_diffrn_reflns_limit_h_min -31
_diffrn_reflns_limit_k_max 29
_diffrn_reflns_limit_k_min -29
_diffrn_reflns_limit_l_max 13
_diffrn_reflns_limit_l_min -13
_diffrn_reflns_number 40646
_diffrn_reflns_theta_full 27.52
_diffrn_reflns_theta_max 27.52
_diffrn_reflns_theta_min 1.22
_diffrn_source 'fine-focus sealed tube'
_exptl_absorpt_coefficient_mu 2.828
_exptl_absorpt_correction_type none
_exptl_crystal_colour White
_exptl_crystal_density_diffrn 1.994
_exptl_crystal_density_method 'not measured'
_exptl_crystal_description Block
_exptl_crystal_F_000 3372
_exptl_crystal_size_max 0.287
_exptl_crystal_size_mid 0.142
_exptl_crystal_size_min 0.093
_refine_diff_density_max 2.080
_refine_diff_density_min -2.328
_refine_diff_density_rms 0.411
_refine_ls_extinction_method none
_refine_ls_goodness_of_fit_ref 1.121
_refine_ls_hydrogen_treatment constr
_refine_ls_matrix_type full
_refine_ls_number_parameters 719
_refine_ls_number_reflns 13351
_refine_ls_number_restraints 0
_refine_ls_restrained_S_all 1.121
_refine_ls_R_factor_all 0.0714
_refine_ls_R_factor_gt 0.0480
_refine_ls_shift/su_max 0.008
_refine_ls_shift/su_mean 0.000
_refine_ls_structure_factor_coef Fsqd
_refine_ls_weighting_details 'calc w=1/[\s^2^(Fo^2^)+(0.0922P)^2^+16.8997P] where P=(Fo^2^+2Fc^2^)/3'
_refine_ls_weighting_scheme calc
_refine_ls_wR_factor_gt 0.1341
_refine_ls_wR_factor_ref 0.1639
_reflns_number_gt 10525
_reflns_number_total 13351
_reflns_threshold_expression >2sigma(I)
_cod_data_source_file ja060666esi20060127_083328.cif
_cod_data_source_block import
_cod_original_sg_symbol_H-M 'P 21/c'
_cod_database_code 4101264

loop_
_symmetry_equiv_pos_as_xyz
'x, y, z'
'-x, y+1/2, -z+1/2'
'-x, -y, -z'
'x, -y-1/2, z-1/2'

loop_
_atom_site_label
_atom_site_type_symbol
_atom_site_fract_x
_atom_site_fract_y
_atom_site_fract_z
_atom_site_U_iso_or_equiv
_atom_site_adp_type
_atom_site_occupancy
_atom_site_symmetry_multiplicity
_atom_site_calc_flag
_atom_site_refinement_flags
_atom_site_disorder_assembly
_atom_site_disorder_group
Gd1 Gd 0.756860(13) -0.003294(13) 0.16778(3) 0.01411(10) Uani 1 1 d . A .
Ba1 Ba 0.500390(17) 0.211761(19) -0.44365(4) 0.02141(12) Uani 1 1 d . . .
Ba2 Ba 0.970583(17) 0.251089(16) 0.23364(4) 0.01656(11) Uani 1 1 d . . .
S1 S 0.49216(7) 0.12752(7) -0.11491(16) 0.0179(3) Uani 1 1 d . . .
S2 S 0.58373(7) -0.20546(7) -0.25772(16) 0.0197(4) Uani 1 1 d . . .
S3 S 0.61889(7) 0.25726(8) -0.16706(15) 0.0188(3) Uani 1 1 d . . .
S4 S 0.85999(7) 0.27946(7) 0.40466(15) 0.0137(3) Uani 1 1 d . A .
S5 S 1.01993(7) 0.12675(7) 0.01186(15) 0.0144(3) Uani 1 1 d . A .
S6 S 1.01576(7) -0.12781(7) 0.50156(15) 0.0184(3) Uani 1 1 d . . .
Cl1 Cl 0.76444(9) 0.01218(9) 0.64594(18) 0.0334(4) Uani 1 1 d . . .
C1 C 0.6028(3) 0.0541(3) 0.1632(7) 0.0205(14) Uani 1 1 d . A .
H1 H 0.6163 0.0604 0.2517 0.025 Uiso 1 1 calc R . .
C2 C 0.5629(3) 0.0907(3) 0.0995(7) 0.0200(14) Uani 1 1 d . . .
H2 H 0.5494 0.1226 0.1433 0.024 Uiso 1 1 calc R A .
C3 C 0.5428(3) 0.0804(3) -0.0290(6) 0.0168(13) Uani 1 1 d . A .
C4 C 0.5627(3) 0.0335(3) -0.0938(7) 0.0184(14) Uani 1 1 d . . .
H4 H 0.5486 0.0259 -0.1815 0.022 Uiso 1 1 calc R A .
C5 C 0.6032(3) -0.0013(3) -0.0279(6) 0.0165(13) Uani 1 1 d . A .
C6 C 0.6268(3) -0.0514(3) -0.0904(6) 0.0154(13) Uani 1 1 d . . .
C7 C 0.5957(3) -0.0981(3) -0.1428(6) 0.0162(13) Uani 1 1 d . A .
H7 H 0.5571 -0.0998 -0.1395 0.019 Uiso 1 1 calc R . .
C8 C 0.6214(3) -0.1420(3) -0.1993(6) 0.0161(13) Uani 1 1 d . . .
C9 C 0.6774(3) -0.1386(3) -0.2074(7) 0.0210(15) Uani 1 1 d . A .
H9 H 0.6949 -0.1687 -0.2485 0.025 Uiso 1 1 calc R . .
C10 C 0.7075(3) -0.0918(3) -0.1561(7) 0.0230(15) Uani 1 1 d . . .
H10 H 0.7459 -0.0892 -0.1615 0.028 Uiso 1 1 calc R A .
C11 C 0.7189(3) 0.1163(3) -0.1211(6) 0.0170(13) Uani 1 1 d . A .
H11 H 0.7312 0.0865 -0.1726 0.020 Uiso 1 1 calc R . .
C12 C 0.6814(3) 0.1567(3) -0.1765(6) 0.0204(14) Uani 1 1 d . . .
H12 H 0.6670 0.1540 -0.2655 0.025 Uiso 1 1 calc R A .
C13 C 0.6646(3) 0.2010(3) -0.1036(6) 0.0159(13) Uani 1 1 d . A .
C14 C 0.6851(3) 0.2032(3) 0.0279(6) 0.0165(13) Uani 1 1 d . . .
H14 H 0.6734 0.2331 0.0802 0.020 Uiso 1 1 calc R A .
C15 C 0.7226(3) 0.1613(3) 0.0820(6) 0.0142(13) Uani 1 1 d . A .
C16 C 0.7523(3) 0.1668(3) 0.2147(6) 0.0153(13) Uani 1 1 d . . .
C17 C 0.7834(3) 0.2152(3) 0.2491(6) 0.0152(13) Uani 1 1 d . A .
H17 H 0.7836 0.2465 0.1899 0.018 Uiso 1 1 calc R . .
C18 C 0.8146(3) 0.2188(3) 0.3705(6) 0.0148(13) Uani 1 1 d . . .
C19 C 0.8122(3) 0.1742(3) 0.4577(6) 0.0190(14) Uani 1 1 d . A .
H19 H 0.8332 0.1764 0.5414 0.023 Uiso 1 1 calc R . .
C20 C 0.7792(3) 0.1266(3) 0.4228(6) 0.0194(14) Uani 1 1 d . . .
H20 H 0.7765 0.0962 0.4829 0.023 Uiso 1 1 calc R A .
C21 C 0.8788(3) -0.0266(3) 0.4640(6) 0.0231(15) Uani 1 1 d . . .
H21 H 0.8511 -0.0155 0.5139 0.028 Uiso 1 1 calc R . .
C22 C 0.9196(3) -0.0650(3) 0.5143(7) 0.0218(15) Uani 1 1 d . . .
H22 H 0.9203 -0.0804 0.5985 0.026 Uiso 1 1 calc R . .
C23 C 0.9606(3) -0.0812(3) 0.4385(7) 0.0198(14) Uani 1 1 d . . .
C24 C 0.9586(3) -0.0571(3) 0.3175(6) 0.0158(13) Uani 1 1 d . . .
H24 H 0.9860 -0.0671 0.2659 0.019 Uiso 1 1 calc R . .
C25 C 0.9173(3) -0.0189(3) 0.2714(6) 0.0150(13) Uani 1 1 d . . .
C26 C 0.9181(3) 0.0142(3) 0.1500(6) 0.0130(12) Uani 1 1 d . . .
C27 C 0.9626(3) 0.0485(3) 0.1362(6) 0.0151(13) Uani 1 1 d . . .
H27 H 0.9932 0.0513 0.2034 0.018 Uiso 1 1 calc R . .
C28 C 0.9623(3) 0.0796(3) 0.0212(6) 0.0142(13) Uani 1 1 d . . .
C29 C 0.9175(3) 0.0748(3) -0.0757(6) 0.0168(13) Uani 1 1 d . . .
H29 H 0.9167 0.0957 -0.1539 0.020 Uiso 1 1 calc R . .
C30 C 0.8740(3) 0.0388(3) -0.0567(6) 0.0169(13) Uani 1 1 d . . .
H30 H 0.8431 0.0351 -0.1227 0.020 Uiso 1 1 calc R . .
O1 O 0.66068(18) -0.0255(2) 0.1629(4) 0.0175(10) Uani 1 1 d . A .
O2 O 0.7114(2) -0.00446(19) -0.0494(4) 0.0192(10) Uani 1 1 d . . .
O3 O 0.77730(19) 0.08126(18) 0.0582(4) 0.0161(9) Uani 1 1 d . . .
O4 O 0.72008(19) 0.07603(19) 0.2693(4) 0.0165(9) Uani 1 1 d . . .
O5 O 0.83832(19) 0.0327(2) 0.2998(4) 0.0186(10) Uani 1 1 d . . .
O6 O 0.83463(19) -0.0279(2) 0.0677(4) 0.0189(10) Uani 1 1 d . . .
O7 O 0.5165(2) 0.1472(2) -0.2254(5) 0.0257(11) Uani 1 1 d . A .
O8 O 0.4832(2) 0.1732(2) -0.0244(5) 0.0260(11) Uani 1 1 d . . .
O9 O 0.4437(2) 0.0910(2) -0.1504(5) 0.0271(12) Uani 1 1 d . A .
O10 O 0.5266(2) -0.1874(3) -0.2838(6) 0.0404(15) Uani 1 1 d . . .
O11 O 0.5938(3) -0.2476(2) -0.1562(5) 0.0353(14) Uani 1 1 d . . .
O12 O 0.6058(2) -0.2232(2) -0.3726(5) 0.0244(11) Uani 1 1 d . . .
O13 O 0.5752(2) 0.2559(3) -0.0887(5) 0.0356(15) Uani 1 1 d . . .
O14 O 0.6000(2) 0.2406(2) -0.2994(4) 0.0251(11) Uani 1 1 d . A .
O15 O 0.6510(2) 0.3102(2) -0.1543(5) 0.0342(13) Uani 1 1 d . A .
O16 O 0.83076(19) 0.3193(2) 0.4782(4) 0.0197(10) Uani 1 1 d . . .
O17 O 0.8688(2) 0.3017(2) 0.2800(4) 0.0197(10) Uani 1 1 d . . .
O18 O 0.9107(2) 0.25607(19) 0.4763(5) 0.0191(10) Uani 1 1 d . . .
O19 O 1.0229(2) 0.1647(2) 0.1221(5) 0.0221(10) Uani 1 1 d . . .
O20 O 1.0073(2) 0.1559(2) -0.1122(5) 0.0270(12) Uani 1 1 d . . .
O21 O 1.0680(2) 0.0885(2) 0.0182(5) 0.0219(10) Uani 1 1 d . . .
O22 O 1.0415(2) -0.1440(2) 0.3922(4) 0.0262(12) Uani 1 1 d . . .
O23 O 1.0508(2) -0.0922(2) 0.5942(5) 0.0297(12) Uani 1 1 d . . .
O24 O 0.9898(2) -0.1762(2) 0.5597(5) 0.0332(13) Uani 1 1 d . . .
O101 O 0.7528(2) -0.0475(2) 0.3757(5) 0.0307(12) Uani 1 1 d . . .
O102 O 0.7546(2) -0.1067(2) 0.1321(5) 0.0252(11) Uani 1 1 d . . .
O103 O 0.8963(2) 0.1617(2) 0.2123(5) 0.0233(11) Uiso 1 1 d . . .
O104 O 0.4208(4) 0.1115(4) -0.4372(8) 0.077(2) Uiso 1 1 d . A .
O105 O 1.0839(4) 0.2746(4) 0.2335(9) 0.079(2) Uiso 1 1 d . . .
O106 O 0.5745(5) 0.1203(4) -0.5080(9) 0.054(3) Uiso 0.77(2) 1 d P A 1
O107 O 0.5423(13) 0.0983(13) -0.496(3) 0.042(10) Uiso 0.23(2) 1 d P A 2
O201 O 0.6567(3) -0.1622(3) 0.1500(6) 0.0413(14) Uiso 1 1 d . . .
O202 O 0.8467(3) -0.1587(3) 0.0757(7) 0.0523(17) Uiso 1 1 d . . .
O203 O 0.8476(3) -0.0865(3) 0.7527(7) 0.063(2) Uiso 1 1 d . . .
O204 O 0.6902(5) -0.1493(5) 0.4285(11) 0.109(3) Uiso 1 1 d . . .
O205 O 0.6310(6) 0.0232(7) -0.3744(14) 0.147(5) Uiso 1 1 d . . .
O206 O 1.1262(8) 0.2685(9) 0.0139(19) 0.152(7) Uiso 0.796(5) 1 d P . .
O207 O 0.4801(7) 0.0361(7) -0.5973(15) 0.152(5) Uiso 0.92(2) 1 d P . .
O208 O 1.2059(14) 0.3180(15) -0.115(3) 0.152(5) Uiso 0.44(2) 1 d P . .
O209 O 1.1756(9) 0.2230(9) 0.163(2) 0.152(5) Uiso 0.70(2) 1 d P . .
O210 O 0.6543(14) 0.1020(14) -0.480(3) 0.152(5) Uiso 0.45(2) 1 d P . .
O211 O 1.2107(11) 0.3336(11) 0.068(2) 0.152(5) Uiso 0.58(2) 1 d P . .
O212 O 1.264(3) 0.261(3) -0.033(6) 0.152(5) Uiso 0.26(2) 1 d P . .
N1 N 0.6224(2) 0.0096(2) 0.1005(5) 0.0152(11) Uani 1 1 d . . .
N2 N 0.6819(2) -0.0494(2) -0.0976(5) 0.0164(11) Uani 1 1 d . A .
N3 N 0.7383(2) 0.1185(2) 0.0057(5) 0.0146(11) Uani 1 1 d . A .
N4 N 0.7507(2) 0.1233(2) 0.3022(5) 0.0159(11) Uani 1 1 d . A .
N5 N 0.8748(2) 0.0094(2) 0.0534(5) 0.0149(11) Uani 1 1 d . A .
N6 N 0.8777(2) -0.0049(2) 0.3464(5) 0.0148(11) Uani 1 1 d . A .

loop_
_atom_site_aniso_label
_atom_site_aniso_U_11
_atom_site_aniso_U_22
_atom_site_aniso_U_33
_atom_site_aniso_U_23
_atom_site_aniso_U_13
_atom_site_aniso_U_12
Gd1 0.01280(17) 0.01293(17) 0.01582(17) -0.00009(12) -0.00049(12) -0.00101(12)
Ba1 0.0175(2) 0.0286(2) 0.0174(2) 0.00740(16) 0.00015(16) -0.00127(17)
Ba2 0.0192(2) 0.0150(2) 0.0153(2) -0.00216(14) 0.00187(15) 0.00159(15)
S1 0.0168(8) 0.0176(8) 0.0196(8) 0.0042(6) 0.0032(6) 0.0028(6)
S2 0.0223(9) 0.0196(8) 0.0171(8) -0.0057(6) 0.0030(7) -0.0069(7)
S3 0.0145(8) 0.0275(9) 0.0136(8) 0.0028(7) -0.0003(6) 0.0043(7)
S4 0.0139(8) 0.0142(7) 0.0123(7) -0.0025(6) -0.0002(6) 0.0001(6)
S5 0.0145(8) 0.0142(7) 0.0148(7) -0.0005(6) 0.0031(6) 0.0017(6)
S6 0.0226(9) 0.0178(8) 0.0135(8) 0.0015(6) -0.0021(6) 0.0063(7)
Cl1 0.0423(12) 0.0344(10) 0.0241(9) 0.0045(8) 0.0067(8) 0.0054(9)
C1 0.018(3) 0.023(3) 0.019(3) -0.002(3) -0.002(3) 0.002(3)
C2 0.019(4) 0.017(3) 0.025(4) -0.006(3) 0.006(3) 0.001(3)
C3 0.010(3) 0.021(3) 0.020(3) 0.003(3) 0.005(3) -0.002(3)
C4 0.017(3) 0.017(3) 0.020(3) 0.001(3) 0.000(3) -0.001(3)
C5 0.013(3) 0.019(3) 0.017(3) 0.001(3) 0.000(3) -0.003(3)
C6 0.012(3) 0.015(3) 0.019(3) 0.001(2) 0.003(3) 0.001(2)
C7 0.016(3) 0.017(3) 0.015(3) 0.001(3) 0.002(3) -0.001(3)
C8 0.024(4) 0.016(3) 0.008(3) 0.001(2) 0.002(2) -0.002(3)
C9 0.020(4) 0.021(3) 0.023(4) -0.008(3) 0.006(3) -0.001(3)
C10 0.021(4) 0.024(4) 0.026(4) -0.008(3) 0.007(3) 0.001(3)
C11 0.021(4) 0.013(3) 0.017(3) -0.003(3) 0.006(3) -0.003(3)
C12 0.020(4) 0.028(4) 0.013(3) -0.002(3) 0.002(3) -0.009(3)
C13 0.013(3) 0.022(3) 0.013(3) 0.002(3) 0.002(2) -0.003(3)
C14 0.013(3) 0.017(3) 0.018(3) -0.003(3) 0.000(3) -0.001(3)
C15 0.014(3) 0.015(3) 0.014(3) -0.001(2) 0.002(2) 0.000(3)
C16 0.015(3) 0.017(3) 0.013(3) 0.000(3) 0.002(2) 0.000(3)
C17 0.015(3) 0.017(3) 0.013(3) 0.002(2) 0.000(2) 0.003(3)
C18 0.014(3) 0.017(3) 0.013(3) -0.003(2) 0.002(2) 0.003(3)
C19 0.022(4) 0.024(4) 0.010(3) 0.002(3) -0.001(3) 0.000(3)
C20 0.024(4) 0.021(3) 0.013(3) -0.001(3) 0.001(3) -0.002(3)
C21 0.017(4) 0.040(4) 0.013(3) -0.003(3) 0.003(3) 0.007(3)
C22 0.020(4) 0.030(4) 0.016(3) 0.006(3) 0.004(3) 0.007(3)
C23 0.023(4) 0.017(3) 0.019(3) 0.001(3) 0.005(3) 0.000(3)
C24 0.015(3) 0.017(3) 0.016(3) -0.001(3) 0.004(3) 0.001(3)
C25 0.014(3) 0.014(3) 0.016(3) -0.001(2) 0.000(2) 0.001(3)
C26 0.015(3) 0.012(3) 0.011(3) -0.001(2) -0.002(2) 0.005(2)
C27 0.011(3) 0.018(3) 0.015(3) -0.002(2) 0.000(2) 0.000(3)
C28 0.015(3) 0.015(3) 0.013(3) -0.001(2) 0.007(2) 0.003(3)
C29 0.019(3) 0.017(3) 0.013(3) 0.000(2) -0.001(3) 0.006(3)
C30 0.017(3) 0.019(3) 0.014(3) -0.004(3) 0.001(3) 0.002(3)
O1 0.011(2) 0.018(2) 0.022(2) 0.0052(19) -0.0015(18) 0.0008(19)
O2 0.023(3) 0.015(2) 0.019(2) -0.0029(18) 0.000(2) -0.0059(19)
O3 0.018(2) 0.010(2) 0.021(2) 0.0036(18) 0.0031(19) 0.0002(18)
O4 0.019(2) 0.015(2) 0.015(2) -0.0022(18) 0.0012(18) -0.0045(19)
O5 0.017(2) 0.017(2) 0.021(2) -0.0026(19) -0.0015(19) 0.0054(19)
O6 0.014(2) 0.018(2) 0.026(3) -0.0024(19) 0.0045(19) -0.0048(19)
O7 0.030(3) 0.028(3) 0.021(3) 0.007(2) 0.008(2) 0.003(2)
O8 0.023(3) 0.022(3) 0.033(3) -0.002(2) 0.006(2) 0.008(2)
O9 0.017(3) 0.027(3) 0.035(3) 0.004(2) -0.004(2) -0.003(2)
O10 0.024(3) 0.048(4) 0.048(4) -0.030(3) 0.000(3) -0.006(3)
O11 0.060(4) 0.026(3) 0.020(3) 0.002(2) 0.006(3) -0.014(3)
O12 0.028(3) 0.025(3) 0.020(3) -0.008(2) 0.004(2) -0.005(2)
O13 0.023(3) 0.069(4) 0.015(2) 0.010(3) 0.006(2) 0.019(3)
O14 0.025(3) 0.036(3) 0.013(2) 0.003(2) -0.001(2) 0.000(2)
O15 0.046(4) 0.020(3) 0.031(3) 0.007(2) -0.010(3) -0.002(3)
O16 0.015(2) 0.023(2) 0.021(2) -0.010(2) 0.0002(19) 0.003(2)
O17 0.022(3) 0.019(2) 0.017(2) 0.0035(19) 0.0004(19) -0.004(2)
O18 0.017(2) 0.017(2) 0.022(2) -0.0019(19) -0.0041(19) 0.0019(19)
O19 0.023(3) 0.022(2) 0.023(2) -0.007(2) 0.007(2) -0.006(2)
O20 0.029(3) 0.029(3) 0.023(3) 0.012(2) 0.003(2) -0.004(2)
O21 0.016(2) 0.022(3) 0.029(3) 0.001(2) 0.007(2) 0.005(2)
O22 0.037(3) 0.027(3) 0.013(2) 0.000(2) 0.002(2) 0.015(2)
O23 0.033(3) 0.025(3) 0.027(3) -0.004(2) -0.010(2) 0.007(2)
O24 0.031(3) 0.025(3) 0.042(3) 0.018(2) 0.001(3) 0.006(2)
O101 0.043(3) 0.030(3) 0.016(2) 0.008(2) -0.004(2) -0.006(3)
O102 0.021(3) 0.021(2) 0.035(3) -0.002(2) 0.005(2) -0.004(2)
N1 0.013(3) 0.017(3) 0.016(3) 0.000(2) 0.001(2) 0.000(2)
N2 0.021(3) 0.016(3) 0.013(3) -0.002(2) 0.004(2) -0.003(2)
N3 0.013(3) 0.016(3) 0.015(3) -0.002(2) 0.000(2) -0.005(2)
N4 0.019(3) 0.016(3) 0.012(3) -0.002(2) -0.002(2) -0.002(2)
N5 0.014(3) 0.012(3) 0.019(3) -0.002(2) 0.005(2) 0.002(2)
N6 0.009(3) 0.020(3) 0.015(3) -0.001(2) 0.000(2) 0.000(2)

loop_
_atom_type_symbol
_atom_type_description
_atom_type_scat_dispersion_real
_atom_type_scat_dispersion_imag
_atom_type_scat_source
Gd Gd -0.1653 3.9035 'International Tables Vol C Tables 4.2.6.8 and 6.1.1.4'
Ba Ba -0.3244 2.2819 'International Tables Vol C Tables 4.2.6.8 and 6.1.1.4'
S S 0.1246 0.1234 'International Tables Vol C Tables 4.2.6.8 and 6.1.1.4'
Cl Cl 0.1484 0.1585 'International Tables Vol C Tables 4.2.6.8 and 6.1.1.4'
C C 0.0033 0.0016 'International Tables Vol C Tables 4.2.6.8 and 6.1.1.4'
O O 0.0106 0.0060 'International Tables Vol C Tables 4.2.6.8 and 6.1.1.4'
N N 0.0061 0.0033 'International Tables Vol C Tables 4.2.6.8 and 6.1.1.4'
H H 0.0000 0.0000 'International Tables Vol C Tables 4.2.6.8 and 6.1.1.4'

loop_
_geom_angle_atom_site_label_1
_geom_angle_atom_site_label_2
_geom_angle_atom_site_label_3
_geom_angle
_geom_angle_site_symmetry_1
_geom_angle_site_symmetry_3
O3 Gd1 O4 72.77(16) . .
O3 Gd1 O6 74.83(16) . .
O4 Gd1 O6 140.28(15) . .
O3 Gd1 O2 69.12(15) . .
O4 Gd1 O2 106.66(16) . .
O6 Gd1 O2 82.14(17) . .
O3 Gd1 O5 77.24(16) . .
O4 Gd1 O5 79.10(15) . .
O6 Gd1 O5 71.81(15) . .
O2 Gd1 O5 141.79(16) . .
O3 Gd1 O1 116.42(15) . .
O4 Gd1 O1 74.74(16) . .
O6 Gd1 O1 141.84(16) . .
O2 Gd1 O1 70.22(16) . .
O5 Gd1 O1 144.35(16) . .
O3 Gd1 O102 137.99(16) . .
O4 Gd1 O102 146.47(16) . .
O6 Gd1 O102 72.35(16) . .
O2 Gd1 O102 80.97(16) . .
O5 Gd1 O102 115.42(16) . .
O1 Gd1 O102 77.62(16) . .
O3 Gd1 O101 145.92(17) . .
O4 Gd1 O101 81.28(17) . .
O6 Gd1 O101 116.21(18) . .
O2 Gd1 O101 141.37(17) . .
O5 Gd1 O101 76.46(17) . .
O1 Gd1 O101 76.00(17) . .
O102 Gd1 O101 73.87(18) . .
O13 Ba1 O7 127.84(17) 4_565 .
O13 Ba1 O14 67.66(15) 4_565 .
O7 Ba1 O14 70.19(15) . .
O13 Ba1 O8 69.23(18) 4_565 4_565
O7 Ba1 O8 140.60(15) . 4_565
O14 Ba1 O8 91.14(15) . 4_565
O13 Ba1 O11 142.07(18) 4_565 2_654
O7 Ba1 O11 83.73(15) . 2_654
O14 Ba1 O11 114.75(16) . 2_654
O8 Ba1 O11 72.86(15) 4_565 2_654
O13 Ba1 O107 81.4(7) 4_565 .
O7 Ba1 O107 69.7(6) . .
O14 Ba1 O107 90.7(6) . .
O8 Ba1 O107 147.3(6) 4_565 .
O11 Ba1 O107 134.5(7) 2_654 .
O13 Ba1 O10 64.01(16) 4_565 3_654
O7 Ba1 O10 135.50(17) . 3_654
O14 Ba1 O10 130.11(15) . 3_654
O8 Ba1 O10 83.17(17) 4_565 3_654
O11 Ba1 O10 110.65(16) 2_654 3_654
O107 Ba1 O10 70.9(5) . 3_654
O13 Ba1 O106 64.2(3) 4_565 .
O7 Ba1 O106 77.5(2) . .
O14 Ba1 O106 76.8(2) . .
O8 Ba1 O106 133.1(2) 4_565 .
O11 Ba1 O106 153.0(2) 2_654 .
O107 Ba1 O106 19.0(6) . .
O10 Ba1 O106 71.9(2) 3_654 .
O13 Ba1 O12 102.09(15) 4_565 3_654
O7 Ba1 O12 126.40(15) . 3_654
O14 Ba1 O12 160.30(15) . 3_654
O8 Ba1 O12 69.25(14) 4_565 3_654
O11 Ba1 O12 62.41(15) 2_654 3_654
O107 Ba1 O12 104.7(6) . 3_654
O10 Ba1 O12 48.25(15) 3_654 3_654
O106 Ba1 O12 114.9(2) . 3_654
O13 Ba1 O104 136.6(2) 4_565 .
O7 Ba1 O104 64.9(2) . .
O14 Ba1 O104 133.7(2) . .
O8 Ba1 O104 131.4(2) 4_565 .
O11 Ba1 O104 71.4(2) 2_654 .
O107 Ba1 O104 64.0(7) . .
O10 Ba1 O104 79.7(2) 3_654 .
O106 Ba1 O104 83.0(3) . .
O12 Ba1 O104 65.43(19) 3_654 .
O13 Ba1 S2 81.93(12) 4_565 3_654
O7 Ba1 S2 136.85(12) . 3_654
O14 Ba1 S2 149.36(11) . 3_654
O8 Ba1 S2 73.99(11) 4_565 3_654
O11 Ba1 S2 86.79(12) 2_654 3_654
O107 Ba1 S2 88.3(5) . 3_654
O10 Ba1 S2 23.89(12) 3_654 3_654
O106 Ba1 S2 93.73(19) . 3_654
O12 Ba1 S2 24.40(10) 3_654 3_654
O104 Ba1 S2 72.14(17) . 3_654
O13 Ba1 S2 132.39(14) 4_565 2_654
O7 Ba1 S2 79.70(11) . 2_654
O14 Ba1 S2 94.74(11) . 2_654
O8 Ba1 S2 67.25(11) 4_565 2_654
O11 Ba1 S2 20.43(12) 2_654 2_654
O107 Ba1 S2 145.0(6) . 2_654
O10 Ba1 S2 127.02(12) 3_654 2_654
O106 Ba1 S2 157.20(19) . 2_654
O12 Ba1 S2 79.73(10) 3_654 2_654
O104 Ba1 S2 88.04(17) . 2_654
S2 Ba1 S2 103.46(5) 3_654 2_654
O19 Ba2 O103 76.32(14) . .
O19 Ba2 O22 117.30(15) . 2_755
O103 Ba2 O22 126.89(15) . 2_755
O19 Ba2 O20 133.50(15) . 4_566
O103 Ba2 O20 142.06(15) . 4_566
O22 Ba2 O20 66.54(15) 2_755 4_566
O19 Ba2 O105 67.4(2) . .
O103 Ba2 O105 141.7(2) . .
O22 Ba2 O105 82.3(2) 2_755 .
O20 Ba2 O105 67.5(2) 4_566 .
O19 Ba2 O24 75.86(16) . 3_756
O103 Ba2 O24 75.62(16) . 3_756
O22 Ba2 O24 154.82(16) 2_755 3_756
O20 Ba2 O24 88.73(16) 4_566 3_756
O105 Ba2 O24 83.9(2) . 3_756
O19 Ba2 O17 148.12(14) . .
O103 Ba2 O17 74.69(14) . .
O22 Ba2 O17 71.90(15) 2_755 .
O20 Ba2 O17 78.36(14) 4_566 .
O105 Ba2 O17 143.3(2) . .
O24 Ba2 O17 109.03(15) 3_756 .
O19 Ba2 O18 76.14(14) . 4_565
O103 Ba2 O18 68.96(14) . 4_565
O22 Ba2 O18 66.15(13) 2_755 4_565
O20 Ba2 O18 132.23(14) 4_566 4_565
O105 Ba2 O18 111.9(2) . 4_565
O24 Ba2 O18 138.92(15) 3_756 4_565
O17 Ba2 O18 81.31(14) . 4_565
O19 Ba2 O18 133.23(13) . .
O103 Ba2 O18 73.04(13) . .
O22 Ba2 O18 109.31(14) 2_755 .
O20 Ba2 O18 69.06(14) 4_566 .
O105 Ba2 O18 124.9(2) . .
O24 Ba2 O18 62.92(14) 3_756 .
O17 Ba2 O18 47.16(12) . .
O18 Ba2 O18 122.22(16) 4_565 .
O19 Ba2 S4 143.17(10) . .
O103 Ba2 S4 68.30(11) . .
O22 Ba2 S4 92.70(12) 2_755 .
O20 Ba2 S4 76.31(11) 4_566 .
O105 Ba2 S4 142.40(19) . .
O24 Ba2 S4 85.58(12) 3_756 .
O17 Ba2 S4 23.47(9) . .
O18 Ba2 S4 99.65(10) 4_565 .
O18 Ba2 S4 24.35(9) . .
O7 S1 O9 112.9(3) . .
O7 S1 O8 114.6(3) . .
O9 S1 O8 112.9(3) . .
O7 S1 C3 105.0(3) . .
O9 S1 C3 104.8(3) . .
O8 S1 C3 105.5(3) . .
O11 S2 O10 112.9(4) . .
O11 S2 O12 112.6(3) . .
O10 S2 O12 113.1(3) . .
O11 S2 C8 106.0(3) . .
O10 S2 C8 105.3(3) . .
O12 S2 C8 106.2(3) . .
O11 S2 Ba1 130.7(2) . 3_654
O10 S2 Ba1 54.4(2) . 3_654
O12 S2 Ba1 58.9(2) . 3_654
C8 S2 Ba1 123.2(2) . 3_654
O11 S2 Ba1 43.4(3) . 2_644
O10 S2 Ba1 69.6(3) . 2_644
O12 S2 Ba1 129.7(2) . 2_644
C8 S2 Ba1 121.8(2) . 2_644
Ba1 S2 Ba1 100.95(5) 3_654 2_644
O13 S3 O15 113.8(4) . .
O13 S3 O14 112.6(3) . .
O15 S3 O14 113.8(3) . .
O13 S3 C13 104.4(3) . .
O15 S3 C13 106.1(3) . .
O14 S3 C13 105.1(3) . .
O17 S4 O16 114.0(3) . .
O17 S4 O18 111.7(3) . .
O16 S4 O18 114.0(3) . .
O17 S4 C18 105.4(3) . .
O16 S4 C18 105.1(3) . .
O18 S4 C18 105.7(3) . .
O17 S4 Ba2 51.5(2) . .
O16 S4 Ba2 149.7(2) . .
O18 S4 Ba2 62.4(2) . .
C18 S4 Ba2 104.7(2) . .
O19 S5 O20 114.7(3) . .
O19 S5 O21 112.5(3) . .
O20 S5 O21 112.3(3) . .
O19 S5 C28 105.6(3) . .
O20 S5 C28 105.3(3) . .
O21 S5 C28 105.4(3) . .
O22 S6 O23 113.5(3) . .
O22 S6 O24 113.9(3) . .
O23 S6 O24 113.6(3) . .
O22 S6 C23 104.8(3) . .
O23 S6 C23 104.5(3) . .
O24 S6 C23 105.3(3) . .
N1 C1 C2 120.3(6) . .
N1 C1 H1 119.8 . .
C2 C1 H1 119.8 . .
C1 C2 C3 119.2(6) . .
C1 C2 H2 120.4 . .
C3 C2 H2 120.4 . .
C2 C3 C4 120.4(6) . .
C2 C3 S1 120.5(5) . .
C4 C3 S1 119.1(5) . .
C5 C4 C3 118.6(6) . .
C5 C4 H4 120.7 . .
C3 C4 H4 120.7 . .
C4 C5 N1 120.0(6) . .
C4 C5 C6 121.7(6) . .
N1 C5 C6 118.3(6) . .
N2 C6 C7 119.6(6) . .
N2 C6 C5 116.7(6) . .
C7 C6 C5 123.6(6) . .
C8 C7 C6 119.1(6) . .
C8 C7 H7 120.5 . .
C6 C7 H7 120.5 . .
C7 C8 C9 120.3(6) . .
C7 C8 S2 120.4(5) . .
C9 C8 S2 119.2(5) . .
C10 C9 C8 119.9(6) . .
C10 C9 H9 120.1 . .
C8 C9 H9 120.1 . .
N2 C10 C9 119.3(7) . .
N2 C10 H10 120.4 . .
C9 C10 H10 120.4 . .
N3 C11 C12 120.6(6) . .
N3 C11 H11 119.7 . .
C12 C11 H11 119.7 . .
C11 C12 C13 120.1(6) . .
C11 C12 H12 119.9 . .
C13 C12 H12 119.9 . .
C12 C13 C14 118.9(6) . .
C12 C13 S3 123.7(5) . .
C14 C13 S3 117.3(5) . .
C15 C14 C13 119.8(6) . .
C15 C14 H14 120.1 . .
C13 C14 H14 120.1 . .
N3 C15 C14 119.1(6) . .
N3 C15 C16 118.4(6) . .
C14 C15 C16 121.9(6) . .
N4 C16 C17 119.4(6) . .
N4 C16 C15 120.9(6) . .
C17 C16 C15 119.7(6) . .
C16 C17 C18 120.0(6) . .
C16 C17 H17 120.0 . .
C18 C17 H17 120.0 . .
C19 C18 C17 119.5(6) . .
C19 C18 S4 122.2(5) . .
C17 C18 S4 118.2(5) . .
C20 C19 C18 119.7(6) . .
C20 C19 H19 120.2 . .
C18 C19 H19 120.2 . .
N4 C20 C19 119.5(6) . .
N4 C20 H20 120.3 . .
C19 C20 H20 120.3 . .
N6 C21 C22 120.8(6) . .
N6 C21 H21 119.6 . .
C22 C21 H21 119.6 . .
C21 C22 C23 119.0(6) . .
C21 C22 H22 120.5 . .
C23 C22 H22 120.5 . .
C24 C23 C22 118.6(6) . .
C24 C23 S6 120.5(5) . .
C22 C23 S6 120.7(5) . .
C25 C24 C23 120.4(6) . .
C25 C24 H24 119.8 . .
C23 C24 H24 119.8 . .
C24 C25 N6 119.5(6) . .
C24 C25 C26 122.0(6) . .
N6 C25 C26 118.0(6) . .
N5 C26 C27 120.7(6) . .
N5 C26 C25 119.5(6) . .
C27 C26 C25 119.8(6) . .
C26 C27 C28 118.8(6) . .
C26 C27 H27 120.6 . .
C28 C27 H27 120.6 . .
C29 C28 C27 119.7(6) . .
C29 C28 S5 123.4(5) . .
C27 C28 S5 116.9(5) . .
C28 C29 C30 118.8(6) . .
C28 C29 H29 120.6 . .
C30 C29 H29 120.6 . .
N5 C30 C29 120.8(6) . .
N5 C30 H30 119.6 . .
C29 C30 H30 119.6 . .
N1 O1 Gd1 119.6(4) . .
N2 O2 Gd1 121.8(4) . .
N3 O3 Gd1 122.8(3) . .
N4 O4 Gd1 120.7(4) . .
N6 O5 Gd1 118.8(3) . .
N5 O6 Gd1 123.3(4) . .
S1 O7 Ba1 145.2(3) . .
S1 O8 Ba1 148.5(3) . 4_566
S2 O10 Ba1 101.7(3) . 3_654
S2 O11 Ba1 116.2(4) . 2_644
S2 O12 Ba1 96.7(3) . 3_654
S3 O13 Ba1 162.4(4) . 4_566
S3 O14 Ba1 136.2(3) . .
S4 O17 Ba2 105.0(2) . .
S4 O18 Ba2 141.4(3) . 4_566
S4 O18 Ba2 93.3(2) . .
Ba2 O18 Ba2 121.94(16) 4_566 .
S5 O19 Ba2 144.7(3) . .
S5 O20 Ba2 153.0(3) . 4_565
S6 O22 Ba2 125.7(3) . 2_745
S6 O24 Ba2 131.7(3) . 3_756
O1 N1 C1 119.8(5) . .
O1 N1 C5 118.8(5) . .
C1 N1 C5 121.4(6) . .
O2 N2 C10 118.5(6) . .
O2 N2 C6 119.7(5) . .
C10 N2 C6 121.8(6) . .
O3 N3 C11 120.5(5) . .
O3 N3 C15 117.8(5) . .
C11 N3 C15 121.5(6) . .
O4 N4 C20 118.5(5) . .
O4 N4 C16 119.6(5) . .
C20 N4 C16 121.9(6) . .
O6 N5 C30 120.5(5) . .
O6 N5 C26 118.3(5) . .
C30 N5 C26 121.1(6) . .
C21 N6 O5 120.0(5) . .
C21 N6 C25 121.7(6) . .
O5 N6 C25 118.3(5) . .

loop_
_geom_bond_atom_site_label_1
_geom_bond_atom_site_label_2
_geom_bond_distance
_geom_bond_site_symmetry_2
Gd1 O3 2.350(4) .
Gd1 O4 2.357(4) .
Gd1 O6 2.371(5) .
Gd1 O2 2.383(5) .
Gd1 O5 2.397(5) .
Gd1 O1 2.397(4) .
Gd1 O102 2.406(5) .
Gd1 O101 2.424(5) .
Ba1 O13 2.653(5) 4_565
Ba1 O7 2.710(5) .
Ba1 O14 2.748(5) .
Ba1 O8 2.791(5) 4_565
Ba1 O11 2.824(6) 2_654
Ba1 O107 2.88(3) .
Ba1 O10 2.894(6) 3_654
Ba1 O106 2.919(9) .
Ba1 O12 3.005(5) 3_654
Ba1 O104 3.022(9) .
Ba1 S2 3.487(2) 3_654
Ba1 S2 3.6881(19) 2_654
Ba2 O19 2.720(5) .
Ba2 O103 2.729(5) .
Ba2 O22 2.745(5) 2_755
Ba2 O20 2.751(5) 4_566
Ba2 O105 2.820(9) .
Ba2 O24 2.826(5) 3_756
Ba2 O17 2.853(5) .
Ba2 O18 2.879(5) 4_565
Ba2 O18 3.123(5) .
Ba2 S4 3.5192(18) .
S1 O7 1.451(5) .
S1 O9 1.453(5) .
S1 O8 1.454(5) .
S1 C3 1.784(7) .
S2 O11 1.434(5) .
S2 O10 1.442(6) .
S2 O12 1.450(5) .
S2 C8 1.785(7) .
S2 Ba1 3.487(2) 3_654
S2 Ba1 3.6881(19) 2_644
S3 O13 1.440(5) .
S3 O15 1.444(6) .
S3 O14 1.450(5) .
S3 C13 1.772(7) .
S4 O17 1.451(5) .
S4 O16 1.451(5) .
S4 O18 1.453(5) .
S4 C18 1.784(7) .
S5 O19 1.443(5) .
S5 O20 1.456(5) .
S5 O21 1.461(5) .
S5 C28 1.791(7) .
S6 O22 1.437(5) .
S6 O23 1.449(5) .
S6 O24 1.459(6) .
S6 C23 1.771(7) .
C1 N1 1.344(9) .
C1 C2 1.383(10) .
C1 H1 0.9500 .
C2 C3 1.385(10) .
C2 H2 0.9500 .
C3 C4 1.402(9) .
C4 C5 1.376(9) .
C4 H4 0.9500 .
C5 N1 1.382(8) .
C5 C6 1.484(9) .
C6 N2 1.360(8) .
C6 C7 1.381(9) .
C7 C8 1.368(9) .
C7 H7 0.9500 .
C8 C9 1.386(10) .
C9 C10 1.367(10) .
C9 H9 0.9500 .
C10 N2 1.354(9) .
C10 H10 0.9500 .
C11 N3 1.346(8) .
C11 C12 1.372(10) .
C11 H11 0.9500 .
C12 C13 1.373(9) .
C12 H12 0.9500 .
C13 C14 1.398(9) .
C14 C15 1.391(9) .
C14 H14 0.9500 .
C15 N3 1.359(8) .
C15 C16 1.477(9) .
C16 N4 1.362(8) .
C16 C17 1.365(9) .
C17 C18 1.387(9) .
C17 H17 0.9500 .
C18 C19 1.382(9) .
C19 C20 1.377(10) .
C19 H19 0.9500 .
C20 N4 1.353(8) .
C20 H20 0.9500 .
C21 N6 1.328(9) .
C21 C22 1.376(10) .
C21 H21 0.9500 .
C22 C23 1.419(10) .
C22 H22 0.9500 .
C23 C24 1.380(9) .
C24 C25 1.370(9) .
C24 H24 0.9500 .
C25 N6 1.375(8) .
C25 C26 1.487(9) .
C26 N5 1.356(8) .
C26 C27 1.368(9) .
C27 C28 1.402(9) .
C27 H27 0.9500 .
C28 C29 1.383(9) .
C29 C30 1.385(10) .
C29 H29 0.9500 .
C30 N5 1.336(8) .
C30 H30 0.9500 .
O1 N1 1.331(7) .
O2 N2 1.317(7) .
O3 N3 1.338(7) .
O4 N4 1.337(7) .
O5 N6 1.329(7) .
O6 N5 1.330(7) .
O8 Ba1 2.791(5) 4_566
O10 Ba1 2.894(6) 3_654
O11 Ba1 2.824(6) 2_644
O12 Ba1 3.005(5) 3_654
O13 Ba1 2.653(5) 4_566
O18 Ba2 2.879(5) 4_566
O20 Ba2 2.751(5) 4_565
O22 Ba2 2.745(5) 2_745
O24 Ba2 2.826(5) 3_756

loop_
_geom_torsion_atom_site_label_1
_geom_torsion_atom_site_label_2
_geom_torsion_atom_site_label_3
_geom_torsion_atom_site_label_4
_geom_torsion
_geom_torsion_site_symmetry_1
_geom_torsion_site_symmetry_4
O19 Ba2 S4 O17 -118.8(3) . .
O103 Ba2 S4 O17 -101.7(3) . .
O22 Ba2 S4 O17 27.2(3) 2_755 .
O20 Ba2 S4 O17 92.3(3) 4_566 .
O105 Ba2 S4 O17 108.1(4) . .
O24 Ba2 S4 O17 -178.0(3) 3_756 .
O18 Ba2 S4 O17 -39.0(3) 4_565 .
O18 Ba2 S4 O17 161.5(3) . .
O19 Ba2 S4 O16 170.5(4) . .
O103 Ba2 S4 O16 -172.5(4) . .
O22 Ba2 S4 O16 -43.6(4) 2_755 .
O20 Ba2 S4 O16 21.5(4) 4_566 .
O105 Ba2 S4 O16 37.3(5) . .
O24 Ba2 S4 O16 111.3(4) 3_756 .
O17 Ba2 S4 O16 -70.8(5) . .
O18 Ba2 S4 O16 -109.8(4) 4_565 .
O18 Ba2 S4 O16 90.8(5) . .
O19 Ba2 S4 O18 79.7(3) . .
O103 Ba2 S4 O18 96.8(2) . .
O22 Ba2 S4 O18 -134.3(2) 2_755 .
O20 Ba2 S4 O18 -69.3(2) 4_566 .
O105 Ba2 S4 O18 -53.5(4) . .
O24 Ba2 S4 O18 20.5(2) 3_756 .
O17 Ba2 S4 O18 -161.5(3) . .
O18 Ba2 S4 O18 159.40(14) 4_565 .
O19 Ba2 S4 C18 -20.6(3) . .
O103 Ba2 S4 C18 -3.5(2) . .
O22 Ba2 S4 C18 125.4(2) 2_755 .
O20 Ba2 S4 C18 -169.6(2) 4_566 .
O105 Ba2 S4 C18 -153.8(4) . .
O24 Ba2 S4 C18 -79.8(3) 3_756 .
O17 Ba2 S4 C18 98.1(3) . .
O18 Ba2 S4 C18 59.1(2) 4_565 .
O18 Ba2 S4 C18 -100.3(3) . .
N1 C1 C2 C3 1.2(10) . .
C1 C2 C3 C4 -0.2(10) . .
C1 C2 C3 S1 -179.0(5) . .
O7 S1 C3 C2 124.0(6) . .
O9 S1 C3 C2 -116.8(6) . .
O8 S1 C3 C2 2.6(6) . .
O7 S1 C3 C4 -54.8(6) . .
O9 S1 C3 C4 64.4(6) . .
O8 S1 C3 C4 -176.2(5) . .
C2 C3 C4 C5 -1.1(10) . .
S1 C3 C4 C5 177.7(5) . .
C3 C4 C5 N1 1.5(10) . .
C3 C4 C5 C6 -179.4(6) . .
C4 C5 C6 N2 118.2(7) . .
N1 C5 C6 N2 -62.7(8) . .
C4 C5 C6 C7 -60.3(9) . .
N1 C5 C6 C7 118.8(7) . .
N2 C6 C7 C8 0.9(9) . .
C5 C6 C7 C8 179.4(6) . .
C6 C7 C8 C9 -2.0(10) . .
C6 C7 C8 S2 175.5(5) . .
O11 S2 C8 C7 -95.2(6) . .
O10 S2 C8 C7 24.7(6) . .
O12 S2 C8 C7 144.8(5) . .
Ba1 S2 C8 C7 81.8(5) 3_654 .
Ba1 S2 C8 C7 -50.6(6) 2_644 .
O11 S2 C8 C9 82.3(6) . .
O10 S2 C8 C9 -157.8(6) . .
O12 S2 C8 C9 -37.6(6) . .
Ba1 S2 C8 C9 -100.7(5) 3_654 .
Ba1 S2 C8 C9 127.0(5) 2_644 .
C7 C8 C9 C10 1.5(10) . .
S2 C8 C9 C10 -176.1(5) . .
C8 C9 C10 N2 0.2(11) . .
N3 C11 C12 C13 2.1(10) . .
C11 C12 C13 C14 -1.8(10) . .
C11 C12 C13 S3 177.0(5) . .
O13 S3 C13 C12 125.8(6) . .
O15 S3 C13 C12 -113.7(6) . .
O14 S3 C13 C12 7.2(7) . .
O13 S3 C13 C14 -55.3(6) . .
O15 S3 C13 C14 65.2(6) . .
O14 S3 C13 C14 -174.0(5) . .
C12 C13 C14 C15 1.2(10) . .
S3 C13 C14 C15 -177.8(5) . .
C13 C14 C15 N3 -0.7(10) . .
C13 C14 C15 C16 169.9(6) . .
N3 C15 C16 N4 -63.3(9) . .
C14 C15 C16 N4 126.1(7) . .
N3 C15 C16 C17 114.5(7) . .
C14 C15 C16 C17 -56.2(9) . .
N4 C16 C17 C18 2.5(10) . .
C15 C16 C17 C18 -175.3(6) . .
C16 C17 C18 C19 -2.7(10) . .
C16 C17 C18 S4 173.5(5) . .
O17 S4 C18 C19 156.0(6) . .
O16 S4 C18 C19 -83.3(6) . .
O18 S4 C18 C19 37.6(6) . .
Ba2 S4 C18 C19 102.5(5) . .
O17 S4 C18 C17 -20.1(6) . .
O16 S4 C18 C17 100.6(5) . .
O18 S4 C18 C17 -138.5(5) . .
Ba2 S4 C18 C17 -73.6(5) . .
C17 C18 C19 C20 0.5(10) . .
S4 C18 C19 C20 -175.5(5) . .
C18 C19 C20 N4 1.8(10) . .
N6 C21 C22 C23 -0.1(11) . .
C21 C22 C23 C24 1.1(11) . .
C21 C22 C23 S6 177.0(6) . .
O22 S6 C23 C24 -15.7(7) . .
O23 S6 C23 C24 103.9(6) . .
O24 S6 C23 C24 -136.2(6) . .
O22 S6 C23 C22 168.4(6) . .
O23 S6 C23 C22 -72.0(6) . .
O24 S6 C23 C22 47.9(7) . .
C22 C23 C24 C25 -0.8(10) . .
S6 C23 C24 C25 -176.8(5) . .
C23 C24 C25 N6 -0.3(10) . .
C23 C24 C25 C26 171.3(6) . .
C24 C25 C26 N5 123.0(7) . .
N6 C25 C26 N5 -65.2(8) . .
C24 C25 C26 C27 -56.2(9) . .
N6 C25 C26 C27 115.5(7) . .
N5 C26 C27 C28 1.2(9) . .
C25 C26 C27 C28 -179.6(6) . .
C26 C27 C28 C29 -0.4(9) . .
C26 C27 C28 S5 176.8(5) . .
O19 S5 C28 C29 122.4(6) . .
O20 S5 C28 C29 0.7(6) . .
O21 S5 C28 C29 -118.3(6) . .
O19 S5 C28 C27 -54.6(6) . .
O20 S5 C28 C27 -176.4(5) . .
O21 S5 C28 C27 64.7(5) . .
C27 C28 C29 C30 -0.3(9) . .
S5 C28 C29 C30 -177.3(5) . .
C28 C29 C30 N5 0.3(10) . .
O3 Gd1 O1 N1 -0.2(5) . .
O4 Gd1 O1 N1 61.2(4) . .
O6 Gd1 O1 N1 -99.3(4) . .
O2 Gd1 O1 N1 -53.2(4) . .
O5 Gd1 O1 N1 105.5(4) . .
O102 Gd1 O1 N1 -137.9(4) . .
O101 Gd1 O1 N1 145.9(4) . .
O3 Gd1 O2 N2 176.5(5) . .
O4 Gd1 O2 N2 -120.0(4) . .
O6 Gd1 O2 N2 99.8(5) . .
O5 Gd1 O2 N2 146.6(4) . .
O1 Gd1 O2 N2 -53.5(4) . .
O102 Gd1 O2 N2 26.5(4) . .
O101 Gd1 O2 N2 -23.0(6) . .
O4 Gd1 O3 N3 -56.3(4) . .
O6 Gd1 O3 N3 147.0(4) . .
O2 Gd1 O3 N3 59.7(4) . .
O5 Gd1 O3 N3 -138.7(4) . .
O1 Gd1 O3 N3 6.2(5) . .
O102 Gd1 O3 N3 107.3(4) . .
O101 Gd1 O3 N3 -98.5(5) . .
O3 Gd1 O4 N4 -48.2(4) . .
O6 Gd1 O4 N4 -11.5(5) . .
O2 Gd1 O4 N4 -109.4(4) . .
O5 Gd1 O4 N4 31.6(4) . .
O1 Gd1 O4 N4 -172.8(4) . .
O102 Gd1 O4 N4 151.7(4) . .
O101 Gd1 O4 N4 109.4(4) . .
O3 Gd1 O5 N6 -137.3(4) . .
O4 Gd1 O5 N6 148.1(4) . .
O6 Gd1 O5 N6 -59.3(4) . .
O2 Gd1 O5 N6 -108.8(4) . .
O1 Gd1 O5 N6 104.8(4) . .
O102 Gd1 O5 N6 0.0(5) . .
O101 Gd1 O5 N6 64.5(4) . .
O3 Gd1 O6 N5 35.1(4) . .
O4 Gd1 O6 N5 -1.2(6) . .
O2 Gd1 O6 N5 105.5(4) . .
O5 Gd1 O6 N5 -46.2(4) . .
O1 Gd1 O6 N5 148.7(4) . .
O102 Gd1 O6 N5 -171.6(5) . .
O101 Gd1 O6 N5 -110.3(4) . .
O9 S1 O7 Ba1 64.0(6) . .
O8 S1 O7 Ba1 -67.1(6) . .
C3 S1 O7 Ba1 177.6(5) . .
O13 Ba1 O7 S1 168.0(5) 4_565 .
O14 Ba1 O7 S1 130.3(6) . .
O8 Ba1 O7 S1 64.2(6) 4_565 .
O11 Ba1 O7 S1 11.1(5) 2_654 .
O107 Ba1 O7 S1 -131.3(9) . .
O10 Ba1 O7 S1 -102.1(5) 3_654 .
O106 Ba1 O7 S1 -149.4(6) . .
O12 Ba1 O7 S1 -37.6(6) 3_654 .
O104 Ba1 O7 S1 -61.3(6) . .
S2 Ba1 O7 S1 -67.4(6) 3_654 .
S2 Ba1 O7 S1 31.4(5) 2_654 .
O7 S1 O8 Ba1 -9.8(7) . 4_566
O9 S1 O8 Ba1 -140.9(5) . 4_566
C3 S1 O8 Ba1 105.1(6) . 4_566
O11 S2 O10 Ba1 -124.7(3) . 3_654
O12 S2 O10 Ba1 4.6(4) . 3_654
C8 S2 O10 Ba1 120.1(3) . 3_654
Ba1 S2 O10 Ba1 -121.0(2) 2_644 3_654
O10 S2 O11 Ba1 4.9(4) . 2_644
O12 S2 O11 Ba1 -124.6(3) . 2_644
C8 S2 O11 Ba1 119.7(3) . 2_644
Ba1 S2 O11 Ba1 -57.0(4) 3_654 2_644
O11 S2 O12 Ba1 125.0(3) . 3_654
O10 S2 O12 Ba1 -4.4(4) . 3_654
C8 S2 O12 Ba1 -119.4(3) . 3_654
Ba1 S2 O12 Ba1 77.7(3) 2_644 3_654
O15 S3 O13 Ba1 18.2(12) . 4_566
O14 S3 O13 Ba1 -113.2(11) . 4_566
C13 S3 O13 Ba1 133.4(10) . 4_566
O13 S3 O14 Ba1 3.7(6) . .
O15 S3 O14 Ba1 -127.7(4) . .
C13 S3 O14 Ba1 116.7(4) . .
O13 Ba1 O14 S3 160.1(5) 4_565 .
O7 Ba1 O14 S3 -51.4(4) . .
O8 Ba1 O14 S3 93.1(4) 4_565 .
O11 Ba1 O14 S3 21.5(5) 2_654 .
O107 Ba1 O14 S3 -119.5(7) . .
O10 Ba1 O14 S3 175.2(4) 3_654 .
O106 Ba1 O14 S3 -132.6(5) . .
O12 Ba1 O14 S3 98.5(5) 3_654 .
O104 Ba1 O14 S3 -65.9(5) . .
S2 Ba1 O14 S3 152.6(3) 3_654 .
S2 Ba1 O14 S3 25.9(4) 2_654 .
O16 S4 O17 Ba2 148.6(2) . .
O18 S4 O17 Ba2 17.6(3) . .
C18 S4 O17 Ba2 -96.7(3) . .
O19 Ba2 O17 S4 95.9(3) . .
O103 Ba2 O17 S4 70.6(2) . .
O22 Ba2 O17 S4 -151.3(3) 2_755 .
O20 Ba2 O17 S4 -82.4(2) 4_566 .
O105 Ba2 O17 S4 -103.8(4) . .
O24 Ba2 O17 S4 2.1(3) 3_756 .
O18 Ba2 O17 S4 141.1(3) 4_565 .
O18 Ba2 O17 S4 -10.25(18) . .
O17 S4 O18 Ba2 141.8(4) . 4_566
O16 S4 O18 Ba2 10.8(5) . 4_566
C18 S4 O18 Ba2 -104.1(4) . 4_566
Ba2 S4 O18 Ba2 157.3(5) . 4_566
O17 S4 O18 Ba2 -15.5(3) . .
O16 S4 O18 Ba2 -146.5(2) . .
C18 S4 O18 Ba2 98.6(2) . .
O19 Ba2 O18 S4 -126.0(2) . .
O103 Ba2 O18 S4 -74.7(2) . .
O22 Ba2 O18 S4 49.2(2) 2_755 .
O20 Ba2 O18 S4 103.4(2) 4_566 .
O105 Ba2 O18 S4 143.3(3) . .
O24 Ba2 O18 S4 -156.9(3) 3_756 .
O17 Ba2 O18 S4 9.90(18) . .
O18 Ba2 O18 S4 -24.20(15) 4_565 .
O19 Ba2 O18 Ba2 70.5(2) . 4_566
O103 Ba2 O18 Ba2 121.8(2) . 4_566
O22 Ba2 O18 Ba2 -114.32(18) 2_755 4_566
O20 Ba2 O18 Ba2 -60.17(18) 4_566 4_566
O105 Ba2 O18 Ba2 -20.2(3) . 4_566
O24 Ba2 O18 Ba2 39.55(18) 3_756 4_566
O17 Ba2 O18 Ba2 -153.6(3) . 4_566
O18 Ba2 O18 Ba2 172.3(2) 4_565 4_566
S4 Ba2 O18 Ba2 -163.5(3) . 4_566
O20 S5 O19 Ba2 49.2(6) . .
O21 S5 O19 Ba2 179.2(4) . .
C28 S5 O19 Ba2 -66.3(5) . .
O103 Ba2 O19 S5 59.8(5) . .
O22 Ba2 O19 S5 -64.9(5) 2_755 .
O20 Ba2 O19 S5 -147.5(4) 4_566 .
O105 Ba2 O19 S5 -132.7(6) . .
O24 Ba2 O19 S5 138.2(5) 3_756 .
O17 Ba2 O19 S5 34.8(6) . .
O18 Ba2 O19 S5 -11.5(5) 4_565 .
O18 Ba2 O19 S5 110.0(5) . .
S4 Ba2 O19 S5 76.1(5) . .
O19 S5 O20 Ba2 -15.3(8) . 4_565
O21 S5 O20 Ba2 -145.4(6) . 4_565
C28 S5 O20 Ba2 100.3(7) . 4_565
O23 S6 O22 Ba2 143.3(3) . 2_745
O24 S6 O22 Ba2 11.2(4) . 2_745
C23 S6 O22 Ba2 -103.3(4) . 2_745
O22 S6 O24 Ba2 93.8(5) . 3_756
O23 S6 O24 Ba2 -38.2(5) . 3_756
C23 S6 O24 Ba2 -151.9(4) . 3_756
Gd1 O1 N1 C1 -90.2(6) . .
Gd1 O1 N1 C5 90.8(6) . .
C2 C1 N1 O1 -179.8(6) . .
C2 C1 N1 C5 -0.8(10) . .
C4 C5 N1 O1 178.4(6) . .
C6 C5 N1 O1 -0.7(9) . .
C4 C5 N1 C1 -0.6(10) . .
C6 C5 N1 C1 -179.7(6) . .
Gd1 O2 N2 C10 -90.8(6) . .
Gd1 O2 N2 C6 90.9(6) . .
C9 C10 N2 O2 -179.5(6) . .
C9 C10 N2 C6 -1.3(10) . .
C7 C6 N2 O2 179.0(6) . .
C5 C6 N2 O2 0.4(8) . .
C7 C6 N2 C10 0.7(10) . .
C5 C6 N2 C10 -177.9(6) . .
Gd1 O3 N3 C11 -98.6(6) . .
Gd1 O3 N3 C15 86.9(6) . .
C12 C11 N3 O3 -176.0(6) . .
C12 C11 N3 C15 -1.6(10) . .
C14 C15 N3 O3 175.4(5) . .
C16 C15 N3 O3 4.5(8) . .
C14 C15 N3 C11 1.0(9) . .
C16 C15 N3 C11 -170.0(6) . .
Gd1 O4 N4 C20 -93.4(6) . .
Gd1 O4 N4 C16 86.9(6) . .
C19 C20 N4 O4 178.3(6) . .
C19 C20 N4 C16 -2.0(10) . .
C17 C16 N4 O4 179.5(6) . .
C15 C16 N4 O4 -2.7(9) . .
C17 C16 N4 C20 -0.2(10) . .
C15 C16 N4 C20 177.6(6) . .
Gd1 O6 N5 C30 -95.8(6) . .
Gd1 O6 N5 C26 88.1(6) . .
C29 C30 N5 O6 -175.5(6) . .
C29 C30 N5 C26 0.5(9) . .
C27 C26 N5 O6 174.9(6) . .
C25 C26 N5 O6 -4.3(8) . .
C27 C26 N5 C30 -1.3(9) . .
C25 C26 N5 C30 179.5(6) . .
C22 C21 N6 O5 -179.3(6) . .
C22 C21 N6 C25 -1.1(11) . .
Gd1 O5 N6 C21 -95.1(6) . .
Gd1 O5 N6 C25 86.7(6) . .
C24 C25 N6 C21 1.3(10) . .
C26 C25 N6 C21 -170.7(6) . .
C24 C25 N6 O5 179.5(6) . .
C26 C25 N6 O5 7.5(8) . .
